data_2210139
loop_
_publ_author_name
'Qian-Jin Li'
'Chun-Long Yang'
'Xue-Qun Xie'
'Jin-Xiang Luo'

_publ_section_title
;
 <i>N</i>-(2,4-Dichlorophenoxyacetyl)-<i>N</i>'-(4-nitrophenyl)thiourea
;
_journal_coeditor_code BX2018
_journal_issue 9
_journal_name_full 'Acta Crystallographica Section E'
_journal_page_first o4102
_journal_page_last o4103
_journal_paper_doi 10.1107/S1600536806033010
_journal_volume 62
_journal_year 2006
_chemical_formula_iupac 'C15 H11 Cl2 N3 O4 S'
_chemical_formula_moiety 'C15 H11 Cl2 N3 O4 S'
_chemical_formula_sum 'C15 H11 Cl2 N3 O4 S'
_chemical_formula_weight 400.23
_chemical_name_systematic
;
N-(2,4-dichlorophenoxyacetyl)-N'-(4-nitrophenyl)thiourea
;
_space_group_IT_number 15
_symmetry_cell_setting monoclinic
_symmetry_space_group_name_Hall '-C 2yc'
_symmetry_space_group_name_H-M 'C 1 2/c 1'
_atom_sites_solution_hydrogens geom
_atom_sites_solution_primary direct
_atom_sites_solution_secondary difmap
_cell_angle_alpha 90.00
_cell_angle_beta 109.18(3)
_cell_angle_gamma 90.00
_cell_formula_units_Z 8
_cell_length_a 23.315(5)
_cell_length_b 8.3190(17)
_cell_length_c 18.452(4)
_cell_measurement_reflns_used 25
_cell_measurement_temperature 293(2)
_cell_measurement_theta_max 13
_cell_measurement_theta_min 10
_cell_volume 3380.2(14)
_computing_cell_refinement 'CAD-4 Software'
_computing_data_collection 'CAD-4 Software (Enraf--Nonius, 1989)'
_computing_data_reduction 'XCAD4 (Harms & Wocadlo, 1995)'
_computing_molecular_graphics 'SHELXTL (Bruker, 1998)'
_computing_publication_material SHELXTL
_computing_structure_refinement 'SHELXL97 (Sheldrick, 1997)'
_computing_structure_solution 'SHELXS97 (Sheldrick, 1997)'
_diffrn_ambient_temperature 293(2)
_diffrn_measured_fraction_theta_full 0.996
_diffrn_measured_fraction_theta_max 0.996
_diffrn_measurement_device_type 'Enraf--Nonius CAD-4'
_diffrn_measurement_method \w/2\q
_diffrn_radiation_monochromator graphite
_diffrn_radiation_source 'fine-focus sealed tube'
_diffrn_radiation_type MoK\a
_diffrn_radiation_wavelength 0.71073
_diffrn_reflns_av_R_equivalents 0.0403
_diffrn_reflns_av_sigmaI/netI 0.0552
_diffrn_reflns_limit_h_max 28
_diffrn_reflns_limit_h_min 0
_diffrn_reflns_limit_k_max 10
_diffrn_reflns_limit_k_min 0
_diffrn_reflns_limit_l_max 21
_diffrn_reflns_limit_l_min -22
_diffrn_reflns_number 3400
_diffrn_reflns_theta_full 26.02
_diffrn_reflns_theta_max 26.02
_diffrn_reflns_theta_min 1.85
_diffrn_standards_decay_% 0
_diffrn_standards_interval_count 200
_diffrn_standards_interval_time 2
_diffrn_standards_number 3
_exptl_absorpt_coefficient_mu 0.534
_exptl_absorpt_correction_T_max 0.9007
_exptl_absorpt_correction_T_min 0.8148
_exptl_absorpt_correction_type psi-scan
_exptl_absorpt_process_details '(XCAD4; Harms & Wocadlo, 1995)'
_exptl_crystal_colour yellow
_exptl_crystal_density_diffrn 1.573
_exptl_crystal_density_method 'not measured'
_exptl_crystal_description prism
_exptl_crystal_F_000 1632
_exptl_crystal_size_max 0.40
_exptl_crystal_size_mid 0.20
_exptl_crystal_size_min 0.20
_refine_diff_density_max 0.347
_refine_diff_density_min -0.319
_refine_ls_extinction_method none
_refine_ls_goodness_of_fit_ref 1.083
_refine_ls_hydrogen_treatment constr
_refine_ls_matrix_type full
_refine_ls_number_parameters 226
_refine_ls_number_reflns 3316
_refine_ls_number_restraints 0
_refine_ls_restrained_S_all 1.083
_refine_ls_R_factor_all 0.1183
_refine_ls_R_factor_gt 0.0639
_refine_ls_shift/su_max 0.000
_refine_ls_shift/su_mean 0.000
_refine_ls_structure_factor_coef Fsqd
_refine_ls_weighting_details 'calc w=1/[\s^2^(Fo^2^)+(0.065P)^2^+3.2P] where P=(Fo^2^+2Fc^2^)/3'
_refine_ls_weighting_scheme calc
_refine_ls_wR_factor_gt 0.1386
_refine_ls_wR_factor_ref 0.1701
_reflns_number_gt 1943
_reflns_number_total 3316
_reflns_threshold_expression I>2\s(I)
_cod_data_source_file bx2018.cif
_cod_data_source_block I
_cod_original_sg_symbol_Hall -c2yc
_cod_original_sg_symbol_H-M 'C 2/c'
_cod_database_code 2210139
_cod_database_fobs_code 2210139

loop_
_symmetry_equiv_pos_as_xyz
'x, y, z'
'-x, y, -z+1/2'
'x+1/2, y+1/2, z'
'-x+1/2, y+1/2, -z+1/2'
'-x, -y, -z'
'x, -y, z-1/2'
'-x+1/2, -y+1/2, -z'
'x+1/2, -y+1/2, z-1/2'

loop_
_atom_site_type_symbol
_atom_site_label
_atom_site_fract_x
_atom_site_fract_y
_atom_site_fract_z
_atom_site_U_iso_or_equiv
_atom_site_adp_type
_atom_site_calc_flag
_atom_site_refinement_flags
_atom_site_occupancy
Cl Cl1 0.30929(7) -0.16682(16) 0.13860(10) 0.0885(5) Uani d . 1
Cl Cl2 0.50527(5) 0.18519(16) 0.14942(7) 0.0669(4) Uani d . 1
S S 0.63448(6) 0.47539(16) 0.03631(7) 0.0687(4) Uani d . 1
O O1 0.45816(13) 0.1708(4) -0.01329(17) 0.0625(9) Uani d . 1
O O2 0.48267(14) 0.3136(4) -0.17918(18) 0.0686(9) Uani d . 1
O O3 0.72048(17) 0.8842(5) -0.2984(2) 0.0862(12) Uani d . 1
O O4 0.79429(17) 0.8514(5) -0.1942(2) 0.0872(12) Uani d . 1
N N1 0.53525(16) 0.3406(4) -0.05133(19) 0.0509(9) Uani d . 1
H H1A 0.5331 0.3140 -0.0073 0.061 Uiso calc R 1
N N2 0.58891(15) 0.4661(4) -0.11901(18) 0.0493(9) Uani d . 1
H H2A 0.5602 0.4244 -0.1563 0.059 Uiso calc R 1
N N3 0.74164(19) 0.8327(5) -0.2334(2) 0.0626(10) Uani d . 1
C C1 0.3522(2) -0.0664(5) 0.0917(3) 0.0572(12) Uani d . 1
C C2 0.3332(2) -0.0604(5) 0.0134(3) 0.0616(13) Uani d . 1
H H2B 0.2966 -0.1085 -0.0148 0.074 Uiso calc R 1
C C3 0.3675(2) 0.0160(5) -0.0240(3) 0.0573(11) Uani d . 1
H H3A 0.3550 0.0157 -0.0773 0.069 Uiso calc R 1
C C4 0.42072(19) 0.0937(5) 0.0174(2) 0.0485(10) Uani d . 1
C C5 0.43892(18) 0.0884(5) 0.0971(2) 0.0488(10) Uani d . 1
C C6 0.4053(2) 0.0077(5) 0.1344(3) 0.0554(11) Uani d . 1
H H6A 0.4182 0.0033 0.1877 0.067 Uiso calc R 1
C C7 0.4400(2) 0.1938(6) -0.0935(2) 0.0570(12) Uani d . 1
H H7A 0.4017 0.2513 -0.1110 0.068 Uiso calc R 1
H H7B 0.4345 0.0906 -0.1194 0.068 Uiso calc R 1
C C8 0.4884(2) 0.2891(5) -0.1123(3) 0.0517(11) Uani d . 1
C C9 0.5865(2) 0.4302(5) -0.0488(2) 0.0512(11) Uani d . 1
C C10 0.63035(19) 0.5604(5) -0.1419(2) 0.0460(10) Uani d . 1
C C11 0.61426(19) 0.5855(5) -0.2200(2) 0.0536(11) Uani d . 1
H H11A 0.5784 0.5412 -0.2525 0.064 Uiso calc R 1
C C12 0.65013(19) 0.6741(5) -0.2502(2) 0.0528(11) Uani d . 1
H H12A 0.6390 0.6906 -0.3029 0.063 Uiso calc R 1
C C13 0.70294(18) 0.7385(5) -0.2014(2) 0.0445(10) Uani d . 1
C C14 0.7206(2) 0.7137(5) -0.1237(2) 0.0550(11) Uani d . 1
H H14A 0.7567 0.7572 -0.0915 0.066 Uiso calc R 1
C C15 0.68373(19) 0.6229(5) -0.0938(2) 0.0549(11) Uani d . 1
H H15A 0.6952 0.6044 -0.0412 0.066 Uiso calc R 1

loop_
_atom_site_aniso_label
_atom_site_aniso_U_11
_atom_site_aniso_U_22
_atom_site_aniso_U_33
_atom_site_aniso_U_12
_atom_site_aniso_U_13
_atom_site_aniso_U_23
Cl1 0.0996(11) 0.0577(8) 0.1329(13) -0.0050(7) 0.0718(10) 0.0091(8)
Cl2 0.0645(8) 0.0647(8) 0.0635(7) -0.0077(6) 0.0101(6) -0.0086(6)
S 0.0937(10) 0.0595(8) 0.0492(7) -0.0119(7) 0.0184(6) -0.0039(6)
O1 0.0600(19) 0.071(2) 0.0527(18) -0.0097(17) 0.0128(15) 0.0117(16)
O2 0.069(2) 0.085(2) 0.0494(18) 0.0019(18) 0.0161(16) 0.0101(18)
O3 0.095(3) 0.098(3) 0.064(2) -0.021(2) 0.024(2) 0.017(2)
O4 0.071(2) 0.110(3) 0.077(2) -0.030(2) 0.019(2) -0.005(2)
N1 0.066(2) 0.045(2) 0.0410(19) 0.0036(19) 0.0164(18) 0.0063(16)
N2 0.059(2) 0.044(2) 0.0420(19) 0.0008(17) 0.0122(17) 0.0015(16)
N3 0.068(3) 0.062(3) 0.059(3) -0.008(2) 0.023(2) -0.004(2)
C1 0.060(3) 0.034(2) 0.086(4) 0.009(2) 0.035(3) 0.010(2)
C2 0.053(3) 0.042(3) 0.083(4) -0.002(2) 0.013(3) -0.005(2)
C3 0.058(3) 0.052(3) 0.057(3) -0.004(2) 0.012(2) -0.002(2)
C4 0.050(3) 0.039(2) 0.056(3) 0.001(2) 0.018(2) 0.001(2)
C5 0.052(2) 0.036(2) 0.056(3) 0.005(2) 0.016(2) -0.001(2)
C6 0.068(3) 0.045(2) 0.060(3) 0.011(2) 0.030(2) 0.008(2)
C7 0.060(3) 0.059(3) 0.051(3) 0.006(2) 0.017(2) 0.004(2)
C8 0.062(3) 0.045(3) 0.048(3) 0.013(2) 0.017(2) 0.002(2)
C9 0.061(3) 0.034(2) 0.061(3) 0.012(2) 0.024(2) 0.009(2)
C10 0.050(2) 0.037(2) 0.049(2) 0.011(2) 0.014(2) 0.0022(19)
C11 0.057(3) 0.049(3) 0.046(2) -0.010(2) 0.007(2) -0.008(2)
C12 0.062(3) 0.051(3) 0.043(2) -0.001(2) 0.014(2) -0.001(2)
C13 0.052(2) 0.035(2) 0.048(2) 0.0057(19) 0.018(2) -0.0015(19)
C14 0.050(3) 0.058(3) 0.052(3) -0.001(2) 0.010(2) -0.006(2)
C15 0.056(3) 0.060(3) 0.044(2) 0.006(2) 0.010(2) 0.004(2)

loop_
_atom_type_symbol
_atom_type_description
_atom_type_scat_dispersion_real
_atom_type_scat_dispersion_imag
_atom_type_scat_source
C C 0.0033 0.0016 'International Tables Vol C Tables 4.2.6.8 and 6.1.1.4'
H H 0.0000 0.0000 'International Tables Vol C Tables 4.2.6.8 and 6.1.1.4'
N N 0.0061 0.0033 'International Tables Vol C Tables 4.2.6.8 and 6.1.1.4'
O O 0.0106 0.0060 'International Tables Vol C Tables 4.2.6.8 and 6.1.1.4'
S S 0.1246 0.1234 'International Tables Vol C Tables 4.2.6.8 and 6.1.1.4'
Cl Cl 0.1484 0.1585 'International Tables Vol C Tables 4.2.6.8 and 6.1.1.4'

loop_
_geom_angle_atom_site_label_1
_geom_angle_atom_site_label_2
_geom_angle_atom_site_label_3
_geom_angle
_geom_angle_publ_flag
C4 O1 C7 119.5(3) yes
C8 N1 C9 130.2(4) yes
C8 N1 H1A 114.9 ?
C9 N1 H1A 114.9 ?
C9 N2 C10 131.2(4) yes
C9 N2 H2A 114.4 ?
C10 N2 H2A 114.4 ?
O4 N3 O3 123.2(4) ?
O4 N3 C13 117.8(4) ?
O3 N3 C13 119.0(4) ?
C2 C1 C6 120.6(4) ?
C2 C1 Cl1 120.3(4) ?
C6 C1 Cl1 119.1(4) ?
C1 C2 C3 120.5(4) ?
C1 C2 H2B 119.7 ?
C3 C2 H2B 119.7 ?
C2 C3 C4 120.3(4) ?
C2 C3 H3A 119.9 ?
C4 C3 H3A 119.9 ?
O1 C4 C3 125.2(4) ?
O1 C4 C5 116.4(4) ?
C3 C4 C5 118.3(4) ?
C6 C5 C4 121.2(4) ?
C6 C5 Cl2 120.0(4) ?
C4 C5 Cl2 118.8(3) ?
C1 C6 C5 119.1(4) ?
C1 C6 H6A 120.5 ?
C5 C6 H6A 120.5 ?
O1 C7 C8 108.8(4) yes
O1 C7 H7A 109.9 ?
C8 C7 H7A 109.9 ?
O1 C7 H7B 109.9 ?
C8 C7 H7B 109.9 ?
H7A C7 H7B 108.3 ?
O2 C8 N1 125.4(4) yes
O2 C8 C7 118.7(4) yes
N1 C8 C7 115.8(4) yes
N2 C9 N1 113.0(4) yes
N2 C9 S 129.5(3) yes
N1 C9 S 117.5(3) yes
C15 C10 C11 119.7(4) ?
C15 C10 N2 125.6(4) yes
C11 C10 N2 114.7(4) ?
C12 C11 C10 121.0(4) ?
C12 C11 H11A 119.5 ?
C10 C11 H11A 119.5 ?
C11 C12 C13 118.7(4) ?
C11 C12 H12A 120.6 ?
C13 C12 H12A 120.6 ?
C14 C13 C12 121.6(4) ?
C14 C13 N3 119.4(4) ?
C12 C13 N3 119.0(4) ?
C13 C14 C15 119.0(4) ?
C13 C14 H14A 120.5 ?
C15 C14 H14A 120.5 ?
C10 C15 C14 119.9(4) ?
C10 C15 H15A 120.1 ?
C14 C15 H15A 120.1 ?

loop_
_geom_bond_atom_site_label_1
_geom_bond_atom_site_label_2
_geom_bond_distance
_geom_bond_publ_flag
Cl1 C1 1.738(5) ?
Cl2 C5 1.730(4) ?
S C9 1.644(5) yes
O1 C4 1.349(5) yes
O1 C7 1.413(5) yes
O2 C8 1.215(5) ?
O3 N3 1.215(5) ?
O4 N3 1.213(5) ?
N1 C8 1.355(5) yes
N1 C9 1.395(5) yes
N1 H1A 0.8600 ?
N2 C9 1.350(5) yes
N2 C10 1.412(5) yes
N2 H2A 0.8600 ?
N3 C13 1.459(5) ?
C1 C2 1.365(6) ?
C1 C6 1.375(6) ?
C2 C3 1.372(6) ?
C2 H2B 0.9300 ?
C3 C4 1.385(6) ?
C3 H3A 0.9300 ?
C4 C5 1.391(6) ?
C5 C6 1.376(6) ?
C6 H6A 0.9300 ?
C7 C8 1.509(6) yes
C7 H7A 0.9700 ?
C7 H7B 0.9700 ?
C10 C15 1.371(6) yes
C10 C11 1.381(5) yes
C11 C12 1.364(6) ?
C11 H11A 0.9300 ?
C12 C13 1.373(6) ?
C12 H12A 0.9300 ?
C13 C14 1.371(6) ?
C14 C15 1.388(6) ?
C14 H14A 0.9300 ?
C15 H15A 0.9300 ?

loop_
_geom_hbond_atom_site_label_D
_geom_hbond_atom_site_label_H
_geom_hbond_atom_site_label_A
_geom_hbond_site_symmetry_A
_geom_hbond_distance_DH
_geom_hbond_distance_HA
_geom_hbond_distance_DA
_geom_hbond_angle_DHA
_geom_hbond_publ_flag
N1 H1A O1 . 0.86 2.09 2.559(5) 113.9 yes
N2 H2A O2 . 0.86 1.95 2.678(5) 141.8 yes
C11 H11A O2 2_654 0.93 2.45 3.305(5) 152.1 yes
C15 H15A S . 0.93 2.56 3.225(5) 129.1 yes

loop_
_geom_torsion_atom_site_label_1
_geom_torsion_atom_site_label_2
_geom_torsion_atom_site_label_3
_geom_torsion_atom_site_label_4
_geom_torsion
C6 C1 C2 C3 1.8(7)
Cl1 C1 C2 C3 -178.7(3)
C1 C2 C3 C4 -2.6(7)
C7 O1 C4 C3 8.1(6)
C7 O1 C4 C5 -174.2(4)
C2 C3 C4 O1 179.2(4)
C2 C3 C4 C5 1.6(7)
O1 C4 C5 C6 -177.6(4)
C3 C4 C5 C6 0.3(6)
O1 C4 C5 Cl2 2.3(5)
C3 C4 C5 Cl2 -179.9(3)
C2 C1 C6 C5 0.1(6)
Cl1 C1 C6 C5 -179.4(3)
C4 C5 C6 C1 -1.1(6)
Cl2 C5 C6 C1 179.0(3)
C4 O1 C7 C8 177.4(4)
C9 N1 C8 O2 0.0(7)
C9 N1 C8 C7 -180.0(4)
O1 C7 C8 O2 175.9(4)
O1 C7 C8 N1 -4.1(5)
C10 N2 C9 N1 176.0(4)
C10 N2 C9 S -4.5(7)
C8 N1 C9 N2 -1.5(6)
C8 N1 C9 S 178.8(3)
C9 N2 C10 C15 8.6(7)
C9 N2 C10 C11 -172.8(4)
C15 C10 C11 C12 -1.2(7)
N2 C10 C11 C12 -179.9(4)
C10 C11 C12 C13 0.0(7)
C11 C12 C13 C14 1.0(6)
C11 C12 C13 N3 179.7(4)
O4 N3 C13 C14 18.4(6)
O3 N3 C13 C14 -163.9(4)
O4 N3 C13 C12 -160.4(4)
O3 N3 C13 C12 17.3(6)
C12 C13 C14 C15 -0.8(6)
N3 C13 C14 C15 -179.5(4)
C11 C10 C15 C14 1.4(6)
N2 C10 C15 C14 179.9(4)
C13 C14 C15 C10 -0.4(7)

loop_
_cod_related_entry_id
_cod_related_entry_database
_cod_related_entry_code
1 ChemSpider 3821315
